data_4312289
loop_
_publ_author_name
'Suman Mukhopadhyay'
'Debdas Mandal'
'Pabitra Baran Chatterjee'
'C\'edric Desplanches'
'Jean-Pascal Sutter'
'Ray J. Butcher'
'Muktimoy Chaudhury'

_publ_section_title
;
 Bi- and Trinuclear Copper(II) Complexes of a Sterically Constrained
 Phenol-Based Tetradentate Ligand: Syntheses, Structures, and Magnetic
 Studies
;
_journal_name_full 'Inorganic Chemistry'
_journal_page_first 8501
_journal_page_last 8509
_journal_paper_doi 10.1021/ic049271r
_journal_volume 43
_journal_year 2004
_chemical_formula_sum 'C44 H56 Cu2 N4 O4'
_chemical_formula_weight 832.01
_chemical_name_systematic
; 
 ? 
;
_space_group_IT_number 14
_symmetry_cell_setting monoclinic
_symmetry_space_group_name_Hall '-P 2yn'
_symmetry_space_group_name_H-M 'P 1 21/n 1'
_atom_sites_solution_hydrogens geom
_atom_sites_solution_primary direct
_atom_sites_solution_secondary difmap
_audit_creation_method SHELXL-97
_cell_angle_alpha 90.00
_cell_angle_beta 96.656(16)
_cell_angle_gamma 90.00
_cell_formula_units_Z 4
_cell_length_a 14.618(3)
_cell_length_b 12.092(2)
_cell_length_c 23.066(5)
_cell_measurement_reflns_used 56
_cell_measurement_temperature 293(2)
_cell_measurement_theta_max 27.62
_cell_measurement_theta_min 5.01
_cell_volume 4049.7(14)
_computing_cell_refinement 'Bruker XSCANS'
_computing_data_collection 'Bruker XSCANS'
_computing_data_reduction 'Bruker SHELXTL'
_computing_molecular_graphics 'Bruker SHELXTL'
_computing_publication_material 'Bruker SHELXTL'
_computing_structure_refinement 'SHELXL-97 (Sheldrick, 1997)'
_computing_structure_solution 'SHELXS-97 (Sheldrick, 1990)'
_diffrn_ambient_temperature 293(2)
_diffrn_measured_fraction_theta_full 0.998
_diffrn_measured_fraction_theta_max 0.998
_diffrn_measurement_device_type 'Bruker P4'
_diffrn_measurement_method '2\q/\w scans'
_diffrn_radiation_monochromator graphite
_diffrn_radiation_source 'fine-focus sealed tube'
_diffrn_radiation_type CuK\a
_diffrn_radiation_wavelength 1.54178
_diffrn_reflns_av_R_equivalents 0.0108
_diffrn_reflns_av_sigmaI/netI 0.0249
_diffrn_reflns_limit_h_max 15
_diffrn_reflns_limit_h_min 0
_diffrn_reflns_limit_k_max 1
_diffrn_reflns_limit_k_min -13
_diffrn_reflns_limit_l_max 25
_diffrn_reflns_limit_l_min -25
_diffrn_reflns_number 5979
_diffrn_reflns_theta_full 57.50
_diffrn_reflns_theta_max 57.50
_diffrn_reflns_theta_min 3.41
_diffrn_standards_interval_count 97
_diffrn_standards_number 3
_exptl_absorpt_coefficient_mu 1.663
_exptl_absorpt_correction_T_max 0.6940
_exptl_absorpt_correction_T_min 0.4507
_exptl_absorpt_correction_type integration
_exptl_crystal_density_diffrn 1.365
_exptl_crystal_density_method 'not measured'
_exptl_crystal_F_000 1752
_refine_diff_density_max 4.156
_refine_diff_density_min -1.237
_refine_diff_density_rms 0.170
_refine_ls_extinction_method none
_refine_ls_goodness_of_fit_ref 1.095
_refine_ls_hydrogen_treatment mixed
_refine_ls_matrix_type full
_refine_ls_number_parameters 551
_refine_ls_number_reflns 5534
_refine_ls_number_restraints 0
_refine_ls_restrained_S_all 1.095
_refine_ls_R_factor_all 0.1062
_refine_ls_R_factor_gt 0.0957
_refine_ls_shift/su_max 0.041
_refine_ls_shift/su_mean 0.001
_refine_ls_structure_factor_coef Fsqd
_refine_ls_weighting_details 'calc w=1/[\s^2^(Fo^2^)+(0.1941P)^2^+1.7480P] where P=(Fo^2^+2Fc^2^)/3'
_refine_ls_weighting_scheme calc
_refine_ls_wR_factor_gt 0.2403
_refine_ls_wR_factor_ref 0.2586
_reflns_number_gt 4487
_reflns_number_total 5534
_reflns_threshold_expression >2sigma(I)
_cod_data_source_file ic049271rsi20040604_114024_1.cif
_cod_data_source_block compound1
_cod_depositor_comments
;
The following automatic conversions were performed:
'_symmetry_cell_setting' value 'Monoclinic' changed to 'monoclinic'
according to '/home/saulius/struct/CIF-dictionaries/cif_core.dic'
dictionary named 'cif_core.dic' version 2.4.1 from 2010-06-29.

Automatic conversion script
Id: cif_fix_enum 1527 2010-12-29 10:47:43Z saulius 
;
_cod_original_cell_volume 4050.0(13)
_cod_database_code 4312289

loop_
_symmetry_equiv_pos_as_xyz
'x, y, z'
'-x+1/2, y+1/2, -z+1/2'
'-x, -y, -z'
'x-1/2, -y-1/2, z-1/2'

loop_
_atom_site_label
_atom_site_type_symbol
_atom_site_fract_x
_atom_site_fract_y
_atom_site_fract_z
_atom_site_U_iso_or_equiv
_atom_site_adp_type
_atom_site_occupancy
_atom_site_symmetry_multiplicity
_atom_site_calc_flag
_atom_site_refinement_flags
_atom_site_disorder_assembly
_atom_site_disorder_group
Cu1 Cu 0.39660(4) 0.41385(6) 0.22730(3) 0.0380(3) Uani 1 1 d . . .
Cu2 Cu 0.59924(4) 0.33740(5) 0.26530(3) 0.0377(3) Uani 1 1 d . . .
O1A O 0.4115(2) 0.5076(3) 0.16329(16) 0.0503(9) Uani 1 1 d . . .
O1B O 0.4929(2) 0.4816(3) 0.28017(14) 0.0389(8) Uani 1 1 d . . .
O1C O 0.5884(2) 0.2454(3) 0.33085(16) 0.0509(9) Uani 1 1 d . . .
O1D O 0.5011(2) 0.2680(3) 0.21442(15) 0.0397(8) Uani 1 1 d . . .
N1A N 0.2755(3) 0.3470(3) 0.1908(2) 0.0469(11) Uani 1 1 d . . .
N1B N 0.3389(3) 0.3383(3) 0.2925(2) 0.0456(11) Uani 1 1 d . . .
N1C N 0.7188(3) 0.4088(3) 0.29884(19) 0.0401(10) Uani 1 1 d . . .
N1D N 0.6541(3) 0.4086(3) 0.1970(2) 0.0413(10) Uani 1 1 d . . .
C1A C 0.2616(3) 0.4835(5) 0.1099(2) 0.0481(13) Uani 1 1 d . . .
C2A C 0.3407(3) 0.5467(4) 0.1274(2) 0.0442(12) Uani 1 1 d . . .
C3A C 0.3463(4) 0.6532(4) 0.1052(2) 0.0468(13) Uani 1 1 d . . .
C4A C 0.4321(4) 0.7204(5) 0.1226(3) 0.0666(17) Uani 1 1 d . . .
H4AA H 0.4447 0.7217 0.1644 0.12(3) Uiso 1 1 calc R . .
H4AB H 0.4230 0.7946 0.1083 0.08(2) Uiso 1 1 calc R . .
H4AC H 0.4832 0.6877 0.1063 0.11(3) Uiso 1 1 calc R . .
C5A C 0.2739(4) 0.6939(5) 0.0673(2) 0.0590(16) Uani 1 1 d . . .
H5AA H 0.2789 0.7646 0.0522 0.061(17) Uiso 1 1 calc R . .
C6A C 0.1935(4) 0.6337(5) 0.0508(2) 0.0615(16) Uani 1 1 d . . .
C7A C 0.1173(6) 0.6825(8) 0.0093(4) 0.092(3) Uani 1 1 d . . .
H7AA H 0.0706 0.6276 -0.0005 0.13(3) Uiso 1 1 calc R . .
H7AB H 0.1416 0.7065 -0.0255 0.11(3) Uiso 1 1 calc R . .
H7AC H 0.0911 0.7445 0.0275 0.16(4) Uiso 1 1 calc R . .
C8A C 0.1895(4) 0.5288(5) 0.0727(2) 0.0594(15) Uani 1 1 d . . .
H8AA H 0.1370 0.4865 0.0624 0.057(17) Uiso 1 1 calc R . .
C9A C 0.2571(4) 0.3635(5) 0.1282(3) 0.0576(15) Uani 1 1 d . . .
H9AA H 0.1964 0.3347 0.1148 0.09(2) Uiso 1 1 calc R . .
H9AB H 0.3015 0.3214 0.1090 0.041(13) Uiso 1 1 calc R . .
C10A C 0.2095(3) 0.3994(4) 0.2244(3) 0.0532(15) Uani 1 1 d . . .
H10A H 0.1509 0.3610 0.2182 0.045(14) Uiso 1 1 calc R . .
H10B H 0.1999 0.4757 0.2122 0.035(12) Uiso 1 1 calc R . .
C11A C 0.2830(4) 0.2285(4) 0.2073(3) 0.0595(16) Uani 1 1 d . . .
H11A H 0.3241 0.1906 0.1837 0.053(15) Uiso 1 1 calc R . .
H11B H 0.2230 0.1934 0.2011 0.09(2) Uiso 1 1 calc R . .
C1B C 0.4172(3) 0.4609(5) 0.3662(2) 0.0465(12) Uani 1 1 d . . .
C2B C 0.4659(3) 0.5251(4) 0.3297(2) 0.0408(12) Uani 1 1 d . . .
C3B C 0.4829(3) 0.6362(4) 0.3440(2) 0.0473(13) Uani 1 1 d . . .
C4B C 0.5253(4) 0.7125(5) 0.3029(3) 0.0572(15) Uani 1 1 d . . .
H4BA H 0.4995 0.7851 0.3052 0.058(16) Uiso 1 1 calc R . .
H4BB H 0.5127 0.6851 0.2637 0.08(2) Uiso 1 1 calc R . .
H4BC H 0.5907 0.7157 0.3137 0.12(3) Uiso 1 1 calc R . .
C5B C 0.4583(4) 0.6781(5) 0.3959(3) 0.0567(15) Uani 1 1 d . . .
H5BA H 0.4726 0.7513 0.4055 0.08(2) Uiso 1 1 calc R . .
C6B C 0.4132(4) 0.6153(6) 0.4343(3) 0.0611(16) Uani 1 1 d . . .
C7B C 0.3858(6) 0.6622(8) 0.4910(3) 0.090(3) Uani 1 1 d . . .
H7BA H 0.3777 0.7408 0.4872 0.11(3) Uiso 1 1 calc R . .
H7BB H 0.4332 0.6466 0.5223 0.14(4) Uiso 1 1 calc R . .
H7BC H 0.3291 0.6289 0.4992 0.14(4) Uiso 1 1 calc R . .
C8B C 0.3917(4) 0.5068(6) 0.4178(3) 0.0615(16) Uani 1 1 d . . .
H8BA H 0.3594 0.4634 0.4418 0.08(2) Uiso 1 1 calc R . .
C9B C 0.3920(4) 0.3446(4) 0.3507(2) 0.0504(14) Uani 1 1 d . . .
H9BA H 0.4476 0.3006 0.3511 0.028(11) Uiso 1 1 calc R . .
H9BB H 0.3557 0.3143 0.3796 0.047(14) Uiso 1 1 calc R . .
C10B C 0.3209(4) 0.2231(4) 0.2715(3) 0.0572(15) Uani 1 1 d . . .
H10C H 0.2768 0.1877 0.2937 0.063(17) Uiso 1 1 calc R . .
H10D H 0.3775 0.1805 0.2763 0.075(19) Uiso 1 1 calc R . .
C11B C 0.2480(3) 0.3943(4) 0.2886(3) 0.0491(14) Uani 1 1 d . . .
H11C H 0.2550 0.4683 0.3047 0.08(2) Uiso 1 1 calc R . .
H11D H 0.2065 0.3533 0.3105 0.057(17) Uiso 1 1 calc R . .
C1D C 0.5777(3) 0.2755(4) 0.1279(2) 0.0423(12) Uani 1 1 d . . .
C2D C 0.5299(3) 0.2177(4) 0.1680(2) 0.0400(12) Uani 1 1 d . . .
C3D C 0.5152(3) 0.1034(4) 0.1589(2) 0.0427(12) Uani 1 1 d . . .
C4D C 0.4729(4) 0.0349(4) 0.2032(3) 0.0519(14) Uani 1 1 d . . .
H4DA H 0.4992 -0.0379 0.2046 0.061(17) Uiso 1 1 calc R . .
H4DB H 0.4076 0.0299 0.1924 0.09(2) Uiso 1 1 calc R . .
H4DC H 0.4849 0.0690 0.2409 0.067(18) Uiso 1 1 calc R . .
C5D C 0.5433(3) 0.0543(4) 0.1094(2) 0.0477(13) Uani 1 1 d . . .
H5DA H 0.5309 -0.0205 0.1030 0.060(17) Uiso 1 1 calc R . .
C6D C 0.5888(4) 0.1114(5) 0.0692(2) 0.0510(13) Uani 1 1 d . . .
C7D C 0.6213(6) 0.0529(6) 0.0170(3) 0.0710(18) Uani 1 1 d . . .
H7DA H 0.6870 0.0597 0.0186 0.21(6) Uiso 1 1 calc R . .
H7DB H 0.5927 0.0860 -0.0183 0.13(3) Uiso 1 1 calc R . .
H7DC H 0.6049 -0.0239 0.0178 0.15(4) Uiso 1 1 calc R . .
C8D C 0.6060(4) 0.2214(5) 0.0795(2) 0.0514(13) Uani 1 1 d . . .
H8DA H 0.6374 0.2613 0.0535 0.08(2) Uiso 1 1 calc R . .
C9D C 0.6014(4) 0.3953(4) 0.1396(2) 0.0463(13) Uani 1 1 d . . .
H9DA H 0.6371 0.4228 0.1098 0.048(14) Uiso 1 1 calc R . .
H9DB H 0.5451 0.4384 0.1379 0.054(15) Uiso 1 1 calc R . .
C10D C 0.6682(4) 0.5260(4) 0.2155(2) 0.0473(13) Uani 1 1 d . . .
H10E H 0.6098 0.5648 0.2121 0.051(15) Uiso 1 1 calc R . .
H10F H 0.7085 0.5630 0.1911 0.045(14) Uiso 1 1 calc R . .
C11D C 0.7474(3) 0.3562(4) 0.2016(3) 0.0461(13) Uani 1 1 d . . .
H11E H 0.7880 0.3990 0.1799 0.08(2) Uiso 1 1 calc R . .
H11F H 0.7429 0.2819 0.1857 0.043(14) Uiso 1 1 calc R . .
C2C C 0.6594(3) 0.2133(4) 0.3680(2) 0.0438(12) Uani 1 1 d . . .
C1C C 0.7375(3) 0.2810(4) 0.3837(2) 0.0469(12) Uani 1 1 d . . .
C3C C 0.6582(4) 0.1095(4) 0.3947(2) 0.0462(13) Uani 1 1 d . . .
C6C C 0.8105(4) 0.1389(5) 0.4474(2) 0.0541(14) Uani 1 1 d . . .
C10C C 0.7850(3) 0.3527(4) 0.2653(3) 0.0502(14) Uani 1 1 d . . .
H10G H 0.7933 0.2766 0.2782 0.040(13) Uiso 1 1 calc R . .
H10H H 0.8442 0.3896 0.2713 0.049(15) Uiso 1 1 calc R . .
C5C C 0.7323(4) 0.0748(5) 0.4329(2) 0.0522(14) Uani 1 1 d . . .
H5CA H 0.7298 0.0052 0.4498 0.042(13) Uiso 1 1 calc R . .
C8C C 0.8114(4) 0.2418(5) 0.4217(2) 0.0486(13) Uani 1 1 d . . .
H8CA H 0.8630 0.2865 0.4300 0.049(15) Uiso 1 1 calc R . .
C9C C 0.7383(4) 0.3986(4) 0.3626(2) 0.0515(14) Uani 1 1 d . . .
H9CA H 0.6928 0.4406 0.3807 0.042(13) Uiso 1 1 calc R . .
H9CB H 0.7982 0.4307 0.3749 0.09(2) Uiso 1 1 calc R . .
C11C C 0.7113(4) 0.5250(4) 0.2783(3) 0.0513(14) Uani 1 1 d . . .
H11G H 0.7718 0.5587 0.2814 0.054(16) Uiso 1 1 calc R . .
H11H H 0.6734 0.5670 0.3023 0.058(16) Uiso 1 1 calc R . .
C4C C 0.5736(4) 0.0385(5) 0.3800(3) 0.0664(18) Uani 1 1 d . . .
H4CA H 0.5853 -0.0346 0.3954 0.067(18) Uiso 1 1 calc R . .
H4CB H 0.5591 0.0345 0.3384 0.14(4) Uiso 1 1 calc R . .
H4CC H 0.5226 0.0704 0.3968 0.11(3) Uiso 1 1 calc R . .
C7C C 0.8903(5) 0.0969(7) 0.4883(3) 0.0717(19) Uani 1 1 d . . .
H7CA H 0.8678 0.0623 0.5213 0.12(3) Uiso 1 1 calc R . .
H7CB H 0.9298 0.1575 0.5013 0.13(4) Uiso 1 1 calc R . .
H7CC H 0.9243 0.0439 0.4684 0.15(4) Uiso 1 1 calc R . .

loop_
_atom_site_aniso_label
_atom_site_aniso_U_11
_atom_site_aniso_U_22
_atom_site_aniso_U_33
_atom_site_aniso_U_23
_atom_site_aniso_U_13
_atom_site_aniso_U_12
Cu1 0.0217(5) 0.0329(5) 0.0623(5) 0.0036(3) 0.0166(3) -0.0021(3)
Cu2 0.0209(5) 0.0328(5) 0.0620(6) 0.0057(3) 0.0165(3) -0.0013(3)
O1A 0.0283(18) 0.054(2) 0.070(2) 0.0172(18) 0.0112(17) 0.0014(16)
O1B 0.0263(16) 0.0378(18) 0.0554(19) 0.0020(14) 0.0168(14) -0.0008(14)
O1C 0.0309(19) 0.054(2) 0.069(2) 0.0176(18) 0.0141(17) -0.0043(16)
O1D 0.0256(17) 0.0337(17) 0.063(2) -0.0026(15) 0.0201(15) -0.0013(14)
N1A 0.029(2) 0.033(2) 0.082(3) -0.005(2) 0.017(2) -0.0015(17)
N1B 0.025(2) 0.035(2) 0.082(3) 0.005(2) 0.029(2) 0.0038(17)
N1C 0.031(2) 0.031(2) 0.061(3) -0.0010(17) 0.0138(19) -0.0011(16)
N1D 0.021(2) 0.031(2) 0.076(3) 0.0033(19) 0.020(2) 0.0012(16)
C1A 0.033(3) 0.055(3) 0.057(3) -0.010(2) 0.009(2) 0.007(2)
C2A 0.034(3) 0.050(3) 0.051(3) -0.002(2) 0.016(2) 0.008(2)
C3A 0.047(3) 0.046(3) 0.051(3) 0.001(2) 0.020(2) 0.013(2)
C4A 0.055(4) 0.059(4) 0.089(5) 0.017(3) 0.022(3) -0.004(3)
C5A 0.073(4) 0.054(4) 0.053(3) 0.004(3) 0.021(3) 0.023(3)
C6A 0.060(4) 0.073(4) 0.050(3) -0.014(3) 0.005(3) 0.027(3)
C7A 0.092(6) 0.100(6) 0.077(5) -0.016(4) -0.021(4) 0.040(5)
C8A 0.046(3) 0.067(4) 0.065(3) -0.020(3) 0.003(3) 0.011(3)
C9A 0.037(3) 0.052(3) 0.084(4) -0.018(3) 0.007(3) -0.001(3)
C10A 0.019(3) 0.042(3) 0.102(5) 0.005(3) 0.021(3) 0.004(2)
C11A 0.038(3) 0.029(3) 0.112(5) 0.000(3) 0.014(3) -0.005(2)
C1B 0.037(3) 0.051(3) 0.054(3) 0.011(2) 0.017(2) 0.007(2)
C2B 0.021(2) 0.048(3) 0.055(3) -0.002(2) 0.012(2) 0.003(2)
C3B 0.022(2) 0.050(3) 0.071(3) -0.006(3) 0.011(2) 0.002(2)
C4B 0.043(3) 0.042(3) 0.090(4) -0.009(3) 0.021(3) 0.000(3)
C5B 0.033(3) 0.069(4) 0.067(4) -0.019(3) 0.004(3) 0.006(3)
C6B 0.045(3) 0.081(4) 0.059(3) -0.012(3) 0.011(3) 0.012(3)
C7B 0.077(6) 0.124(8) 0.071(5) -0.028(4) 0.018(4) 0.013(5)
C8B 0.043(3) 0.082(4) 0.065(4) 0.012(3) 0.025(3) 0.004(3)
C9B 0.041(3) 0.048(3) 0.067(3) 0.017(3) 0.029(3) 0.005(2)
C10B 0.044(3) 0.034(3) 0.100(5) 0.000(3) 0.035(3) -0.003(2)
C11B 0.024(3) 0.041(3) 0.087(4) 0.002(3) 0.024(3) 0.005(2)
C1D 0.029(3) 0.045(3) 0.054(3) 0.005(2) 0.009(2) -0.003(2)
C2D 0.020(2) 0.041(3) 0.060(3) 0.002(2) 0.008(2) 0.000(2)
C3D 0.025(2) 0.040(3) 0.064(3) 0.000(2) 0.007(2) -0.002(2)
C4D 0.041(3) 0.031(3) 0.088(4) 0.001(3) 0.023(3) -0.006(2)
C5D 0.038(3) 0.046(3) 0.058(3) -0.004(2) 0.003(2) 0.000(2)
C6D 0.047(3) 0.058(3) 0.049(3) -0.001(3) 0.008(2) 0.004(3)
C7D 0.084(5) 0.076(5) 0.054(4) -0.011(3) 0.016(3) 0.005(4)
C8D 0.047(3) 0.057(3) 0.053(3) 0.006(3) 0.016(2) 0.002(3)
C9D 0.037(3) 0.043(3) 0.063(3) 0.013(2) 0.021(2) 0.001(2)
C10D 0.040(3) 0.030(3) 0.075(4) 0.005(2) 0.024(3) -0.001(2)
C11D 0.024(3) 0.038(3) 0.080(4) 0.002(3) 0.024(2) 0.007(2)
C2C 0.029(3) 0.050(3) 0.055(3) 0.000(2) 0.019(2) 0.006(2)
C1C 0.034(3) 0.047(3) 0.062(3) -0.001(2) 0.014(2) 0.006(2)
C3C 0.043(3) 0.049(3) 0.052(3) 0.005(2) 0.026(2) 0.007(2)
C6C 0.054(4) 0.061(4) 0.050(3) 0.003(3) 0.020(3) 0.017(3)
C10C 0.020(3) 0.044(3) 0.090(4) 0.002(3) 0.019(3) 0.006(2)
C5C 0.050(3) 0.053(3) 0.058(3) 0.011(3) 0.022(3) 0.010(3)
C8C 0.030(3) 0.061(3) 0.056(3) -0.007(3) 0.010(2) 0.001(2)
C9C 0.041(3) 0.047(3) 0.068(3) -0.008(3) 0.010(3) 0.001(3)
C11C 0.037(3) 0.031(3) 0.088(4) 0.000(3) 0.017(3) -0.003(2)
C4C 0.046(4) 0.059(4) 0.096(5) 0.026(3) 0.017(3) -0.009(3)
C7C 0.062(4) 0.093(5) 0.060(4) 0.008(4) 0.007(3) 0.017(4)

loop_
_atom_type_symbol
_atom_type_description
_atom_type_scat_dispersion_real
_atom_type_scat_dispersion_imag
_atom_type_scat_source
C C 0.0181 0.0091 'International Tables Vol C Tables 4.2.6.8 and 6.1.1.4'
H H 0.0000 0.0000 'International Tables Vol C Tables 4.2.6.8 and 6.1.1.4'
N N 0.0311 0.0180 'International Tables Vol C Tables 4.2.6.8 and 6.1.1.4'
O O 0.0492 0.0322 'International Tables Vol C Tables 4.2.6.8 and 6.1.1.4'
Cu Cu -1.9646 0.5888 'International Tables Vol C Tables 4.2.6.8 and 6.1.1.4'

loop_
_geom_angle_atom_site_label_1
_geom_angle_atom_site_label_2
_geom_angle_atom_site_label_3
_geom_angle
_geom_angle_site_symmetry_1
_geom_angle_site_symmetry_3
_geom_angle_publ_flag
O1A Cu1 O1B 95.56(15) . . ?
O1A Cu1 N1B 160.80(16) . . ?
O1B Cu1 N1B 93.36(16) . . ?
O1A Cu1 N1A 95.07(17) . . ?
O1B Cu1 N1A 164.29(17) . . ?
N1B Cu1 N1A 73.20(19) . . ?
O1A Cu1 O1D 102.29(14) . . ?
O1B Cu1 O1D 87.80(12) . . ?
N1B Cu1 O1D 95.00(14) . . ?
N1A Cu1 O1D 101.20(14) . . ?
O1C Cu2 O1D 96.01(15) . . ?
O1C Cu2 N1C 95.36(16) . . ?
O1D Cu2 N1C 164.61(16) . . ?
O1C Cu2 N1D 159.92(15) . . ?
O1D Cu2 N1D 92.57(15) . . ?
N1C Cu2 N1D 73.46(17) . . ?
O1C Cu2 O1B 101.41(14) . . ?
O1D Cu2 O1B 87.41(12) . . ?
N1C Cu2 O1B 100.46(14) . . ?
N1D Cu2 O1B 97.08(13) . . ?
C2A O1A Cu1 123.0(3) . . ?
C2B O1B Cu1 115.7(3) . . ?
C2B O1B Cu2 131.4(3) . . ?
Cu1 O1B Cu2 92.19(13) . . ?
C2C O1C Cu2 123.8(3) . . ?
C2D O1D Cu2 113.7(3) . . ?
C2D O1D Cu1 134.7(3) . . ?
Cu2 O1D Cu1 92.55(12) . . ?
C10A N1A C9A 114.4(4) . . ?
C10A N1A C11A 108.6(5) . . ?
C9A N1A C11A 112.8(4) . . ?
C10A N1A Cu1 101.9(3) . . ?
C9A N1A Cu1 114.1(3) . . ?
C11A N1A Cu1 104.0(3) . . ?
C9B N1B C11B 113.9(4) . . ?
C9B N1B C10B 113.6(4) . . ?
C11B N1B C10B 106.5(4) . . ?
C9B N1B Cu1 115.6(3) . . ?
C11B N1B Cu1 101.3(3) . . ?
C10B N1B Cu1 104.7(3) . . ?
C9C N1C C10C 115.0(4) . . ?
C9C N1C C11C 113.4(4) . . ?
C10C N1C C11C 107.4(4) . . ?
C9C N1C Cu2 113.9(3) . . ?
C10C N1C Cu2 101.2(3) . . ?
C11C N1C Cu2 104.7(3) . . ?
C9D N1D C10D 113.9(4) . . ?
C9D N1D C11D 113.5(4) . . ?
C10D N1D C11D 106.7(4) . . ?
C9D N1D Cu2 116.1(3) . . ?
C10D N1D Cu2 103.6(3) . . ?
C11D N1D Cu2 101.7(3) . . ?
C8A C1A C2A 120.1(5) . . ?
C8A C1A C9A 119.6(5) . . ?
C2A C1A C9A 120.2(5) . . ?
O1A C2A C3A 118.8(5) . . ?
O1A C2A C1A 122.5(5) . . ?
C3A C2A C1A 118.7(5) . . ?
C5A C3A C2A 119.2(5) . . ?
C5A C3A C4A 121.9(5) . . ?
C2A C3A C4A 118.9(5) . . ?
C3A C5A C6A 123.1(6) . . ?
C8A C6A C5A 116.8(6) . . ?
C8A C6A C7A 122.6(7) . . ?
C5A C6A C7A 120.5(7) . . ?
C6A C8A C1A 122.1(6) . . ?
N1A C9A C1A 113.5(4) . . ?
N1A C10A C11B 107.9(4) . . ?
N1A C11A C10B 107.4(5) . . ?
C2B C1B C8B 119.7(5) . . ?
C2B C1B C9B 120.6(5) . . ?
C8B C1B C9B 119.7(5) . . ?
O1B C2B C3B 120.7(4) . . ?
O1B C2B C1B 120.6(4) . . ?
C3B C2B C1B 118.6(5) . . ?
C5B C3B C2B 119.9(5) . . ?
C5B C3B C4B 119.1(5) . . ?
C2B C3B C4B 120.9(5) . . ?
C3B C5B C6B 122.7(6) . . ?
C5B C6B C8B 116.8(5) . . ?
C5B C6B C7B 122.4(7) . . ?
C8B C6B C7B 120.8(7) . . ?
C6B C8B C1B 122.0(6) . . ?
N1B C9B C1B 111.0(4) . . ?
N1B C10B C11A 107.9(4) . . ?
N1B C11B C10A 107.7(4) . . ?
C8D C1D C2D 120.5(5) . . ?
C8D C1D C9D 120.7(4) . . ?
C2D C1D C9D 118.7(4) . . ?
O1D C2D C1D 121.7(4) . . ?
O1D C2D C3D 120.4(4) . . ?
C1D C2D C3D 117.9(5) . . ?
C5D C3D C2D 119.1(5) . . ?
C5D C3D C4D 120.4(5) . . ?
C2D C3D C4D 120.5(5) . . ?
C6D C5D C3D 123.1(5) . . ?
C8D C6D C5D 117.4(5) . . ?
C8D C6D C7D 121.5(5) . . ?
C5D C6D C7D 121.1(5) . . ?
C6D C8D C1D 121.9(5) . . ?
N1D C9D C1D 110.8(4) . . ?
N1D C10D C11C 107.2(4) . . ?
N1D C11D C10C 107.9(4) . . ?
O1C C2C C3C 119.9(5) . . ?
O1C C2C C1C 122.9(5) . . ?
C3C C2C C1C 117.1(5) . . ?
C8C C1C C2C 120.5(5) . . ?
C8C C1C C9C 119.4(5) . . ?
C2C C1C C9C 120.0(5) . . ?
C5C C3C C2C 120.3(5) . . ?
C5C C3C C4C 122.2(5) . . ?
C2C C3C C4C 117.5(5) . . ?
C8C C6C C5C 116.6(5) . . ?
C8C C6C C7C 122.1(6) . . ?
C5C C6C C7C 121.3(6) . . ?
N1C C10C C11D 108.1(4) . . ?
C3C C5C C6C 123.2(5) . . ?
C6C C8C C1C 122.2(5) . . ?
N1C C9C C1C 113.3(4) . . ?
N1C C11C C10D 108.7(4) . . ?

loop_
_geom_bond_atom_site_label_1
_geom_bond_atom_site_label_2
_geom_bond_distance
_geom_bond_site_symmetry_2
_geom_bond_publ_flag
Cu1 O1A 1.894(3) . ?
Cu1 O1B 1.935(3) . ?
Cu1 N1B 2.025(4) . ?
Cu1 N1A 2.037(4) . ?
Cu1 O1D 2.375(3) . ?
Cu2 O1C 1.898(3) . ?
Cu2 O1D 1.936(3) . ?
Cu2 N1C 2.021(4) . ?
Cu2 N1D 2.039(4) . ?
Cu2 O1B 2.387(3) . ?
O1A C2A 1.336(6) . ?
O1B C2B 1.356(6) . ?
O1C C2C 1.325(6) . ?
O1D C2D 1.341(6) . ?
N1A C10A 1.451(7) . ?
N1A C9A 1.452(8) . ?
N1A C11A 1.483(6) . ?
N1B C9B 1.474(7) . ?
N1B C11B 1.484(6) . ?
N1B C10B 1.488(7) . ?
N1C C9C 1.470(7) . ?
N1C C10C 1.472(7) . ?
N1C C11C 1.483(6) . ?
N1D C9D 1.461(7) . ?
N1D C10D 1.490(6) . ?
N1D C11D 1.497(6) . ?
C1A C8A 1.392(8) . ?
C1A C2A 1.405(7) . ?
C1A C9A 1.515(8) . ?
C2A C3A 1.392(7) . ?
C3A C5A 1.382(8) . ?
C3A C4A 1.509(8) . ?
C5A C6A 1.397(9) . ?
C6A C8A 1.370(9) . ?
C6A C7A 1.501(9) . ?
C10A C11B 1.524(8) . ?
C11A C10B 1.520(9) . ?
C1B C2B 1.400(7) . ?
C1B C8B 1.403(8) . ?
C1B C9B 1.487(8) . ?
C2B C3B 1.398(7) . ?
C3B C5B 1.386(8) . ?
C3B C4B 1.506(8) . ?
C5B C6B 1.389(9) . ?
C6B C8B 1.391(9) . ?
C6B C7B 1.521(9) . ?
C1D C8D 1.398(7) . ?
C1D C2D 1.408(7) . ?
C1D C9D 1.507(7) . ?
C2D C3D 1.411(7) . ?
C3D C5D 1.391(7) . ?
C3D C4D 1.502(7) . ?
C5D C6D 1.387(8) . ?
C6D C8D 1.370(8) . ?
C6D C7D 1.518(8) . ?
C10D C11C 1.511(8) . ?
C11D C10C 1.508(8) . ?
C2C C3C 1.400(7) . ?
C2C C1C 1.417(7) . ?
C1C C8C 1.393(7) . ?
C1C C9C 1.504(8) . ?
C3C C5C 1.380(8) . ?
C3C C4C 1.512(8) . ?
C6C C8C 1.378(8) . ?
C6C C5C 1.390(8) . ?
C6C C7C 1.501(8) . ?
